data_8105546
loop_
_publ_author_name
'Liu, Yan-Ju'
'Wang, Na'
'Liu, Ya'
'Cheng, Fang-Rong'
'Meng, Xiang-Ru'

_publ_section_title
;
 Crystal structure of catena-poly[(\m2-pentane-1,5-dicarboxylato-\k2
 O:O&#x2032;)-(\m2-2-[(1H-imidazol-1-yl)methyl]-6-methyl-1H-benzimidazole-\k2
 N:N&#x2032;)zinc(II)] sesquihydrate, C17H21N4O5.5Zn
;
_journal_issue 1
_journal_name_full 'Zeitschrift f\"ur Kristallographie - New Crystal Structures'
_journal_page_first 73
_journal_page_last 75
_journal_paper_doi 10.1515/ncrs-2018-0181
_journal_volume 234
_journal_year 2018
_chemical_formula_moiety 'C17 H18 N4 O4 Zn, 1.5(H2 O)'
_chemical_formula_sum 'C17 H21 N4 O5.5 Zn'
_chemical_formula_weight 434.75
_space_group_crystal_system monoclinic
_space_group_IT_number 14
_space_group_name_Hall '-P 2ybc'
_space_group_name_H-M_alt 'P 1 21/c 1'
_atom_sites_solution_hydrogens mixed
_cell_angle_alpha 90
_cell_angle_beta 95.507(3)
_cell_angle_gamma 90
_cell_formula_units_Z 4
_cell_length_a 9.4009(12)
_cell_length_b 13.8160(18)
_cell_length_c 15.1299(19)
_cell_measurement_reflns_used 9897
_cell_measurement_temperature 298(2)
_cell_measurement_theta_max 26.99
_cell_measurement_theta_min 2.63
_cell_volume 1956.0(4)
_computing_cell_refinement 'Bruker SAINT'
_computing_data_collection 'Bruker D8 VENTURE'
_computing_data_reduction 'Bruker SAINT'
_computing_structure_refinement 'SHELXL-2014/7 (Sheldrick, 2015)'
_computing_structure_solution 'SHELXS-97 (Sheldrick, 2008)'
_diffrn_ambient_temperature 298(2)
_diffrn_measured_fraction_theta_full 0.997
_diffrn_measured_fraction_theta_max 0.998
_diffrn_measurement_device_type 'Bruker D8 VENTURE PHOTON'
_diffrn_measurement_method '\f and \w scans'
_diffrn_radiation_type MoK\a
_diffrn_radiation_wavelength 0.71073
_diffrn_reflns_av_R_equivalents 0.0584
_diffrn_reflns_av_unetI/netI 0.0366
_diffrn_reflns_Laue_measured_fraction_full 0.997
_diffrn_reflns_Laue_measured_fraction_max 0.998
_diffrn_reflns_limit_h_max 11
_diffrn_reflns_limit_h_min -11
_diffrn_reflns_limit_k_max 16
_diffrn_reflns_limit_k_min -16
_diffrn_reflns_limit_l_max 18
_diffrn_reflns_limit_l_min -18
_diffrn_reflns_number 29097
_diffrn_reflns_point_group_measured_fraction_full 0.997
_diffrn_reflns_point_group_measured_fraction_max 0.998
_diffrn_reflns_theta_full 25.242
_diffrn_reflns_theta_max 25.498
_diffrn_reflns_theta_min 2.629
_diffrn_source 'fine-focus sealed tube'
_exptl_absorpt_coefficient_mu 1.294
_exptl_absorpt_correction_type multi-scan
_exptl_absorpt_process_details 'SADABS(Bruker 2000)'
_exptl_crystal_colour 'light yellow'
_exptl_crystal_density_diffrn 1.476
_exptl_crystal_description block
_exptl_crystal_F_000 900
_exptl_crystal_size_max 0.200
_exptl_crystal_size_mid 0.180
_exptl_crystal_size_min 0.140
_exptl_transmission_factor_max 0.7456
_exptl_transmission_factor_min 0.6045
_refine_diff_density_max 0.829
_refine_diff_density_min -0.512
_refine_diff_density_rms 0.077
_refine_ls_extinction_coef 0.0056(11)
_refine_ls_extinction_expression Fc^*^=kFc[1+0.001xFc^2^\l^3^/sin(2\q)]^-1/4^
_refine_ls_extinction_method 'SHELXL-2014/7 (Sheldrick 2015)'
_refine_ls_goodness_of_fit_ref 1.111
_refine_ls_hydrogen_treatment constr
_refine_ls_matrix_type full
_refine_ls_number_parameters 294
_refine_ls_number_reflns 3640
_refine_ls_number_restraints 42
_refine_ls_restrained_S_all 1.108
_refine_ls_R_factor_all 0.0734
_refine_ls_R_factor_gt 0.0590
_refine_ls_shift/su_max 0.000
_refine_ls_shift/su_mean 0.000
_refine_ls_structure_factor_coef Fsqd
_refine_ls_weighting_details 'w=1/[\s^2^(Fo^2^)+(0.0486P)^2^+4.8053P] where P=(Fo^2^+2Fc^2^)/3'
_refine_ls_weighting_scheme calc
_refine_ls_wR_factor_gt 0.1417
_refine_ls_wR_factor_ref 0.1495
_reflns_Friedel_coverage 0.000
_reflns_Friedel_fraction_full .
_reflns_Friedel_fraction_max .
_reflns_number_gt 2977
_reflns_number_total 3640
_reflns_threshold_expression 'I > 2\s(I)'
_cod_data_source_file suppl_ncrs-2018-0181_suppl.cif
_cod_data_source_block exp_I
_cod_original_sg_symbol_H-M 'P 21/c'
_cod_original_formula_sum 'C17 H21 N4 O5.50 Zn'
_cod_database_code 8105546
_shelx_space_group_comment
;
The symmetry employed for this shelxl refinement is uniquely defined
by the following loop, which should always be used as a source of
symmetry information in preference to the above space-group names.
They are only intended as comments.
;
_shelx_estimated_absorpt_t_min 0.782
_shelx_estimated_absorpt_t_max 0.840

loop_
_space_group_symop_operation_xyz
'x, y, z'
'-x, y+1/2, -z+1/2'
'-x, -y, -z'
'x, -y-1/2, z-1/2'

loop_
_atom_site_label
_atom_site_type_symbol
_atom_site_fract_x
_atom_site_fract_y
_atom_site_fract_z
_atom_site_U_iso_or_equiv
_atom_site_adp_type
_atom_site_occupancy
_atom_site_site_symmetry_order
_atom_site_calc_flag
_atom_site_refinement_flags_posn
_atom_site_refinement_flags_adp
_atom_site_refinement_flags_occupancy
_atom_site_disorder_assembly
_atom_site_disorder_group
Zn1 Zn 0.95762(6) 0.31152(4) 0.33876(4) 0.0485(2) Uani 1 1 d . . . . .
N1 N 0.9320(4) 0.4510(3) 0.3719(2) 0.0472(9) Uani 1 1 d . . . . .
N2 N 0.9897(4) 0.5992(3) 0.4123(2) 0.0412(8) Uani 1 1 d . . . . .
N3 N 0.9953(4) 0.7809(3) 0.5590(3) 0.0482(9) Uani 1 1 d . . . . .
N4 N 0.9317(4) 0.8307(3) 0.4223(3) 0.0526(10) Uani 1 1 d . . . . .
H4A H 0.9260 0.8307 0.3652 0.063 Uiso 1 1 calc R U . A 1
O1 O 0.6886(4) 0.2847(3) 0.3625(3) 0.0673(11) Uani 1 1 d . . . . .
O2 O 0.8157(3) 0.2504(3) 0.2531(2) 0.0667(11) Uani 1 1 d . . . . .
O3 O 0.2514(4) 0.3405(4) 0.3833(3) 0.0813(13) Uani 1 1 d . . . . .
O4 O 0.1178(3) 0.3095(3) 0.2596(2) 0.0530(9) Uani 1 1 d . . . . .
C1 C 0.6998(5) 0.2468(4) 0.2899(3) 0.0534(12) Uani 1 1 d . . . . .
C2 C 0.5794(5) 0.1908(4) 0.2413(4) 0.0603(14) Uani 1 1 d . . . . .
H2A H 0.6032 0.1225 0.2445 0.072 Uiso 1 1 calc R U . . .
H2B H 0.5720 0.2095 0.1793 0.072 Uiso 1 1 calc R U . . .
C3 C 0.4344(5) 0.2049(4) 0.2760(4) 0.0580(14) Uani 1 1 d . . . . .
H3A H 0.4438 0.1955 0.3398 0.070 Uiso 1 1 calc R U . . .
H3B H 0.3687 0.1563 0.2499 0.070 Uiso 1 1 calc R U . . .
C4 C 0.3727(5) 0.3052(4) 0.2547(4) 0.0595(14) Uani 1 1 d . . . . .
H4B H 0.3474 0.3111 0.1912 0.071 Uiso 1 1 calc R U . . .
H4C H 0.4436 0.3542 0.2725 0.071 Uiso 1 1 calc R U . . .
C5 C 0.2405(5) 0.3205(4) 0.3039(3) 0.0531(12) Uani 1 1 d . . . . .
C6 C 1.0386(5) 0.5132(4) 0.3882(3) 0.0468(11) Uani 1 1 d . . . . .
H6A H 1.1343 0.4990 0.3836 0.056 Uiso 1 1 calc R U . . .
C7 C 0.8090(5) 0.5008(4) 0.3865(3) 0.0511(12) Uani 1 1 d . . . . .
H7A H 0.7170 0.4753 0.3798 0.061 Uiso 1 1 calc R U . . .
C8 C 0.8434(5) 0.5922(4) 0.4121(3) 0.0510(12) Uani 1 1 d . . . . .
H8A H 0.7809 0.6406 0.4266 0.061 Uiso 1 1 calc R U . . .
C9 C 1.0829(5) 0.6829(4) 0.4361(3) 0.0476(11) Uani 1 1 d . . . . .
H9A H 1.1247 0.7053 0.3836 0.057 Uiso 1 1 calc R U . . .
H9B H 1.1601 0.6628 0.4793 0.057 Uiso 1 1 calc R U . . .
C10 C 1.0036(5) 0.7642(4) 0.4736(3) 0.0426(10) Uani 1 1 d . . . . .
C11 C 0.8722(15) 0.8948(10) 0.4688(7) 0.066(3) Uani 0.698(11) 1 d G . P B 1
C12 C 0.7879(16) 0.9767(10) 0.4526(8) 0.081(4) Uani 0.698(11) 1 d G . P B 1
H12A H 0.7640 0.9975 0.3946 0.097 Uiso 0.698(11) 1 calc R U P B 1
C13 C 0.7394(15) 1.0276(8) 0.5231(12) 0.097(6) Uani 0.698(11) 1 d G . P B 1
H13A H 0.6830 1.0824 0.5122 0.117 Uiso 0.698(11) 1 calc R U P B 1
C14 C 0.7751(14) 0.9966(9) 0.6097(10) 0.099(6) Uani 0.698(11) 1 d G . P B 1
C15 C 0.8594(14) 0.9146(10) 0.6259(7) 0.098(5) Uani 0.698(11) 1 d G . P B 1
H15A H 0.8833 0.8938 0.6839 0.118 Uiso 0.698(11) 1 calc R U P B 1
C16 C 0.9080(13) 0.8638(8) 0.5555(7) 0.056(3) Uani 0.698(11) 1 d G . P B 1
C17 C 0.685(3) 1.057(2) 0.6547(17) 0.103(9) Uani 0.302(11) 1 d . U P B 1
H17A H 0.6474 1.1075 0.6154 0.154 Uiso 0.302(11) 1 calc R U P B 1
H17B H 0.6075 1.0197 0.6738 0.154 Uiso 0.302(11) 1 calc R U P B 1
H17C H 0.7385 1.0854 0.7054 0.154 Uiso 0.302(11) 1 calc R U P B 1
C11' C 0.874(3) 0.8937(16) 0.4891(10) 0.025(4) Uani 0.302(11) 1 d G U P B 2
C12' C 0.786(3) 0.9741(17) 0.4763(9) 0.037(5) Uani 0.302(11) 1 d G U P B 2
H12B H 0.7536 0.9936 0.4191 0.044 Uiso 0.302(11) 1 calc R U P B 2
C13' C 0.747(2) 1.0255(14) 0.5490(12) 0.030(4) Uani 0.302(11) 1 d G U P B 2
C14' C 0.795(2) 0.9964(14) 0.6346(10) 0.041(5) Uani 0.302(11) 1 d G U P B 2
H14A H 0.7686 1.0307 0.6832 0.049 Uiso 0.302(11) 1 calc R U P B 2
C15' C 0.8835(18) 0.9159(14) 0.6474(9) 0.021(3) Uani 0.302(11) 1 d G U P B 2
H15B H 0.9161 0.8964 0.7046 0.026 Uiso 0.302(11) 1 calc R U P B 2
C16' C 0.923(2) 0.8646(13) 0.5746(12) 0.022(4) Uani 0.302(11) 1 d G U P B 2
C17' C 0.6452(10) 1.1138(6) 0.5299(7) 0.077(3) Uani 0.698(11) 1 d . . P B 2
H17D H 0.6245 1.1215 0.4669 0.115 Uiso 0.698(11) 1 calc R U P B 2
H17E H 0.5579 1.1031 0.5565 0.115 Uiso 0.698(11) 1 calc R U P B 2
H17F H 0.6908 1.1712 0.5545 0.115 Uiso 0.698(11) 1 calc R U P B 2
O5 O 0.4999(6) 0.6651(6) 0.5056(4) 0.148(3) Uani 1 1 d . . . . .
H1W H 0.4397 0.6881 0.5384 0.222 Uiso 1 1 d R U . . .
H2W H 0.5811 0.6605 0.5353 0.222 Uiso 1 1 d R U . . .
O6 O 0.4070(13) 0.5206(7) 0.3968(8) 0.120(4) Uani 0.5 1 d . . P . .
H3W H 0.3618 0.4701 0.3784 0.180 Uiso 0.5 1 d R U P . .
H4W H 0.3833 0.5536 0.4404 0.180 Uiso 0.5 1 d R U P . .

loop_
_atom_site_aniso_label
_atom_site_aniso_U_11
_atom_site_aniso_U_22
_atom_site_aniso_U_33
_atom_site_aniso_U_23
_atom_site_aniso_U_13
_atom_site_aniso_U_12
Zn1 0.0403(3) 0.0664(4) 0.0389(3) -0.0073(3) 0.0039(2) 0.0021(3)
N1 0.040(2) 0.059(2) 0.042(2) -0.0049(18) 0.0007(17) 0.0047(19)
N2 0.0349(18) 0.057(2) 0.0321(18) -0.0031(16) 0.0040(15) 0.0033(17)
N3 0.045(2) 0.058(2) 0.042(2) -0.0059(18) 0.0072(17) -0.0015(19)
N4 0.052(2) 0.061(3) 0.044(2) -0.002(2) -0.0029(19) 0.000(2)
O1 0.0416(18) 0.099(3) 0.062(2) -0.026(2) 0.0069(17) -0.0041(19)
O2 0.0338(17) 0.110(3) 0.057(2) -0.011(2) 0.0081(15) -0.0110(19)
O3 0.044(2) 0.140(4) 0.058(2) -0.032(2) -0.0022(17) 0.014(2)
O4 0.0333(16) 0.082(2) 0.0433(18) -0.0061(17) 0.0026(14) -0.0020(16)
C1 0.034(2) 0.068(3) 0.057(3) -0.002(3) 0.001(2) 0.002(2)
C2 0.040(3) 0.081(4) 0.061(3) -0.022(3) 0.010(2) -0.002(3)
C3 0.038(2) 0.076(4) 0.061(3) -0.019(3) 0.008(2) -0.008(2)
C4 0.032(2) 0.091(4) 0.056(3) -0.007(3) 0.004(2) 0.000(2)
C5 0.037(2) 0.072(3) 0.050(3) -0.006(3) 0.003(2) 0.003(2)
C6 0.037(2) 0.060(3) 0.044(3) -0.003(2) 0.0070(19) 0.009(2)
C7 0.036(2) 0.071(3) 0.045(3) -0.004(2) 0.001(2) 0.003(2)
C8 0.038(2) 0.066(3) 0.050(3) -0.003(2) 0.007(2) 0.006(2)
C9 0.041(2) 0.062(3) 0.041(2) 0.002(2) 0.010(2) 0.001(2)
C10 0.038(2) 0.055(3) 0.035(2) 0.002(2) 0.0047(18) -0.003(2)
C11 0.049(6) 0.066(7) 0.078(7) 0.007(6) -0.014(6) -0.012(5)
C12 0.062(7) 0.070(7) 0.105(10) 0.019(8) -0.016(8) -0.007(5)
C13 0.069(7) 0.060(7) 0.164(19) -0.007(10) 0.023(11) 0.006(6)
C14 0.119(12) 0.061(7) 0.130(14) -0.035(9) 0.075(11) -0.015(7)
C15 0.118(12) 0.091(9) 0.089(10) -0.015(9) 0.028(9) -0.025(8)
C16 0.049(5) 0.073(7) 0.046(7) -0.023(5) 0.008(5) -0.009(5)
C17 0.114(12) 0.103(12) 0.092(12) -0.012(9) 0.015(9) 0.001(9)
C11' 0.025(6) 0.027(6) 0.024(5) -0.006(4) 0.005(4) -0.001(4)
C12' 0.038(6) 0.040(6) 0.033(6) -0.001(4) 0.002(4) -0.001(5)
C13' 0.031(6) 0.034(6) 0.026(5) 0.005(4) 0.004(4) -0.002(4)
C14' 0.041(6) 0.043(6) 0.038(6) 0.002(4) -0.006(4) -0.002(4)
C15' 0.027(5) 0.022(5) 0.016(4) -0.010(4) 0.003(4) 0.007(4)
C16' 0.024(6) 0.025(6) 0.018(6) 0.000(4) 0.000(4) -0.001(4)
C17' 0.083(6) 0.054(5) 0.093(7) 0.000(5) 0.008(5) 0.013(4)
O5 0.092(4) 0.255(8) 0.093(4) -0.053(5) -0.014(3) 0.039(5)
O6 0.150(10) 0.073(6) 0.134(10) 0.013(6) -0.004(8) -0.018(7)

loop_
_atom_type_symbol
_atom_type_description
_atom_type_scat_dispersion_real
_atom_type_scat_dispersion_imag
_atom_type_scat_source
C C 0.0033 0.0016 'International Tables Vol C Tables 4.2.6.8 and 6.1.1.4'
H H 0.0000 0.0000 'International Tables Vol C Tables 4.2.6.8 and 6.1.1.4'
N N 0.0061 0.0033 'International Tables Vol C Tables 4.2.6.8 and 6.1.1.4'
O O 0.0106 0.0060 'International Tables Vol C Tables 4.2.6.8 and 6.1.1.4'
Zn Zn 0.2839 1.4301 'International Tables Vol C Tables 4.2.6.8 and 6.1.1.4'

loop_
_geom_angle_atom_site_label_1
_geom_angle_atom_site_label_2
_geom_angle_atom_site_label_3
_geom_angle
_geom_angle_site_symmetry_1
_geom_angle_site_symmetry_3
O2 Zn1 N1 119.17(17) . .
O2 Zn1 O4 95.80(14) . 1_655
N1 Zn1 O4 106.01(15) . 1_655
O2 Zn1 N3 108.62(17) . 3_766
N1 Zn1 N3 115.92(15) . 3_766
O4 Zn1 N3 108.97(15) 1_655 3_766
O2 Zn1 O1 54.83(13) . .
N1 Zn1 O1 87.78(14) . .
O4 Zn1 O1 150.33(12) 1_655 .
N3 Zn1 O1 87.07(15) 3_766 .
C6 N1 C7 106.1(4) . .
C6 N1 Zn1 124.2(3) . .
C7 N1 Zn1 129.7(3) . .
C6 N2 C8 107.8(4) . .
C6 N2 C9 123.5(4) . .
C8 N2 C9 128.7(4) . .
C10 N3 C16' 113.1(8) . .
C10 N3 C16 101.2(6) . .
C10 N3 Zn1 127.4(3) . 3_766
C16' N3 Zn1 118.4(8) . 3_766
C16 N3 Zn1 128.9(5) . 3_766
C11 N4 C10 112.0(6) . .
C10 N4 C11' 101.8(8) . .
C11 N4 H4A 124.0 . .
C10 N4 H4A 124.0 . .
C1 O1 Zn1 76.8(3) . .
C1 O2 Zn1 106.5(3) . .
C5 O4 Zn1 111.9(3) . 1_455
O1 C1 O2 121.7(5) . .
O1 C1 C2 122.0(4) . .
O2 C1 C2 116.3(5) . .
C1 C2 C3 115.1(4) . .
C1 C2 H2A 108.5 . .
C3 C2 H2A 108.5 . .
C1 C2 H2B 108.5 . .
C3 C2 H2B 108.5 . .
H2A C2 H2B 107.5 . .
C2 C3 C4 112.3(5) . .
C2 C3 H3A 109.2 . .
C4 C3 H3A 109.2 . .
C2 C3 H3B 109.2 . .
C4 C3 H3B 109.2 . .
H3A C3 H3B 107.9 . .
C3 C4 C5 109.5(5) . .
C3 C4 H4B 109.8 . .
C5 C4 H4B 109.8 . .
C3 C4 H4C 109.8 . .
C5 C4 H4C 109.8 . .
H4B C4 H4C 108.2 . .
O3 C5 O4 121.6(4) . .
O3 C5 C4 120.9(4) . .
O4 C5 C4 117.5(4) . .
N1 C6 N2 110.7(4) . .
N1 C6 H6A 124.7 . .
N2 C6 H6A 124.7 . .
C8 C7 N1 109.3(4) . .
C8 C7 H7A 125.4 . .
N1 C7 H7A 125.4 . .
C7 C8 N2 106.1(4) . .
C7 C8 H8A 126.9 . .
N2 C8 H8A 126.9 . .
N2 C9 C10 112.1(4) . .
N2 C9 H9A 109.2 . .
C10 C9 H9A 109.2 . .
N2 C9 H9B 109.2 . .
C10 C9 H9B 109.2 . .
H9A C9 H9B 107.9 . .
N3 C10 N4 111.8(4) . .
N3 C10 C9 125.6(4) . .
N4 C10 C9 122.6(4) . .
N4 C11 C12 137.0(9) . .
N4 C11 C16 103.0(9) . .
C12 C11 C16 120.0 . .
C13 C12 C11 120.0 . .
C13 C12 H12A 120.0 . .
C11 C12 H12A 120.0 . .
C12 C13 C14 120.0 . .
C12 C13 H13A 120.0 . .
C14 C13 H13A 120.0 . .
C15 C14 C13 120.0 . .
C15 C14 C17 139.1(15) . .
C13 C14 C17 99.8(16) . .
C14 C15 C16 120.0 . .
C14 C15 H15A 120.0 . .
C16 C15 H15A 120.0 . .
C15 C16 C11 120.0 . .
C15 C16 N3 128.0(8) . .
C11 C16 N3 112.0(8) . .
C14 C17 H17A 109.5 . .
C14 C17 H17B 109.5 . .
H17A C17 H17B 109.5 . .
C14 C17 H17C 109.5 . .
H17A C17 H17C 109.5 . .
H17B C17 H17C 109.5 . .
C12' C11' C16' 120.0 . .
C12' C11' N4 129.0(12) . .
C16' C11' N4 111.0(12) . .
C13' C12' C11' 120.0 . .
C13' C12' H12B 120.0 . .
C11' C12' H12B 120.0 . .
C14' C13' C12' 120.0 . .
C14' C13' C17' 122.7(11) . .
C12' C13' C17' 117.3(11) . .
C13' C14' C15' 120.0 . .
C13' C14' H14A 120.0 . .
C15' C14' H14A 120.0 . .
C14' C15' C16' 120.0 . .
C14' C15' H15B 120.0 . .
C16' C15' H15B 120.0 . .
N3 C16' C15' 137.8(12) . .
N3 C16' C11' 102.0(12) . .
C15' C16' C11' 120.0 . .
C13' C17' H17D 109.5 . .
C13' C17' H17E 109.5 . .
H17D C17' H17E 109.5 . .
C13' C17' H17F 109.5 . .
H17D C17' H17F 109.5 . .
H17E C17' H17F 109.5 . .
H1W O5 H2W 109.6 . .
H3W O6 H4W 122.4 . .

loop_
_geom_bond_atom_site_label_1
_geom_bond_atom_site_label_2
_geom_bond_distance
_geom_bond_site_symmetry_2
Zn1 O2 1.960(3) .
Zn1 N1 2.012(4) .
Zn1 O4 2.013(3) 1_655
Zn1 N3 2.021(4) 3_766
Zn1 O1 2.615(3) .
N1 C6 1.325(6) .
N1 C7 1.381(6) .
N2 C6 1.337(6) .
N2 C8 1.378(6) .
N2 C9 1.475(6) .
N3 C10 1.324(6) .
N3 C16' 1.372(14) .
N3 C16 1.406(10) .
N3 Zn1 2.021(4) 3_766
N4 C11 1.292(10) .
N4 C10 1.343(6) .
N4 C11' 1.474(13) .
N4 H4A 0.8600 .
O1 C1 1.231(6) .
O2 C1 1.271(6) .
O3 C5 1.228(6) .
O4 C5 1.286(6) .
O4 Zn1 2.013(3) 1_455
C1 C2 1.503(7) .
C2 C3 1.519(6) .
C2 H2A 0.9700 .
C2 H2B 0.9700 .
C3 C4 1.525(8) .
C3 H3A 0.9700 .
C3 H3B 0.9700 .
C4 C5 1.524(7) .
C4 H4B 0.9700 .
C4 H4C 0.9700 .
C6 H6A 0.9300 .
C7 C8 1.351(7) .
C7 H7A 0.9300 .
C8 H8A 0.9300 .
C9 C10 1.489(7) .
C9 H9A 0.9700 .
C9 H9B 0.9700 .
C11 C12 1.3900 .
C11 C16 1.3900 .
C12 C13 1.3900 .
C12 H12A 0.9300 .
C13 C14 1.3900 .
C13 H13A 0.9300 .
C14 C15 1.3900 .
C14 C17 1.41(3) .
C15 C16 1.3900 .
C15 H15A 0.9300 .
C17 H17A 0.9600 .
C17 H17B 0.9600 .
C17 H17C 0.9600 .
C11' C12' 1.3900 .
C11' C16' 1.3900 .
C12' C13' 1.3900 .
C12' H12B 0.9300 .
C13' C14' 1.3900 .
C13' C17' 1.558(16) .
C14' C15' 1.3900 .
C14' H14A 0.9300 .
C15' C16' 1.3900 .
C15' H15B 0.9300 .
C17' H17D 0.9600 .
C17' H17E 0.9600 .
C17' H17F 0.9600 .
O5 H1W 0.8499 .
O5 H2W 0.8500 .
O6 H3W 0.8500 .
O6 H4W 0.8499 .

loop_
_geom_hbond_atom_site_label_D
_geom_hbond_atom_site_label_H
_geom_hbond_atom_site_label_A
_geom_hbond_distance_DH
_geom_hbond_distance_HA
_geom_hbond_distance_DA
_geom_hbond_angle_DHA
_geom_hbond_site_symmetry_A
N4 H4A O4 0.86 1.92 2.762(5) 167.5 2_655
O5 H1W O1 0.85 2.05 2.877(7) 165.7 3_666
O5 H2W O3 0.85 1.90 2.746(7) 170.8 3_666
O6 H3W O3 0.85 2.07 2.883(11) 158.9 .
O6 H4W O5 0.85 2.08 2.680(13) 126.8 .

loop_
_geom_torsion_atom_site_label_1
_geom_torsion_atom_site_label_2
_geom_torsion_atom_site_label_3
_geom_torsion_atom_site_label_4
_geom_torsion
_geom_torsion_site_symmetry_1
_geom_torsion_site_symmetry_2
_geom_torsion_site_symmetry_3
_geom_torsion_site_symmetry_4
Zn1 O1 C1 O2 -4.1(5) . . . .
Zn1 O1 C1 C2 173.6(5) . . . .
Zn1 O2 C1 O1 5.6(7) . . . .
Zn1 O2 C1 C2 -172.3(4) . . . .
O1 C1 C2 C3 14.4(8) . . . .
O2 C1 C2 C3 -167.8(5) . . . .
C1 C2 C3 C4 71.1(6) . . . .
C2 C3 C4 C5 -170.7(4) . . . .
Zn1 O4 C5 O3 -7.6(7) 1_455 . . .
Zn1 O4 C5 C4 170.9(4) 1_455 . . .
C3 C4 C5 O3 78.0(7) . . . .
C3 C4 C5 O4 -100.6(6) . . . .
C7 N1 C6 N2 0.1(5) . . . .
Zn1 N1 C6 N2 -177.3(3) . . . .
C8 N2 C6 N1 0.3(5) . . . .
C9 N2 C6 N1 179.1(4) . . . .
C6 N1 C7 C8 -0.4(5) . . . .
Zn1 N1 C7 C8 176.7(3) . . . .
N1 C7 C8 N2 0.6(5) . . . .
C6 N2 C8 C7 -0.6(5) . . . .
C9 N2 C8 C7 -179.2(4) . . . .
C6 N2 C9 C10 -171.1(4) . . . .
C8 N2 C9 C10 7.4(6) . . . .
C16' N3 C10 N4 -3.7(12) . . . .
C16 N3 C10 N4 1.2(7) . . . .
Zn1 N3 C10 N4 164.4(3) 3_766 . . .
C16' N3 C10 C9 175.8(11) . . . .
C16 N3 C10 C9 -179.3(7) . . . .
Zn1 N3 C10 C9 -16.1(7) 3_766 . . .
C11 N4 C10 N3 0.1(9) . . . .
C11' N4 C10 N3 -0.2(12) . . . .
C11 N4 C10 C9 -179.4(8) . . . .
C11' N4 C10 C9 -179.7(12) . . . .
N2 C9 C10 N3 95.0(5) . . . .
N2 C9 C10 N4 -85.5(5) . . . .
C10 N4 C11 C12 -179.7(10) . . . .
C10 N4 C11 C16 -1.4(9) . . . .
N4 C11 C12 C13 178.2(17) . . . .
C16 C11 C12 C13 0.0 . . . .
C11 C12 C13 C14 0.0 . . . .
C12 C13 C14 C15 0.0 . . . .
C12 C13 C14 C17 -170.2(15) . . . .
C13 C14 C15 C16 0.0 . . . .
C17 C14 C15 C16 165(2) . . . .
C14 C15 C16 C11 0.0 . . . .
C14 C15 C16 N3 178.9(13) . . . .
N4 C11 C16 C15 -178.7(12) . . . .
C12 C11 C16 C15 0.0 . . . .
N4 C11 C16 N3 2.2(9) . . . .
C12 C11 C16 N3 -179.1(11) . . . .
C10 N3 C16 C15 178.9(9) . . . .
Zn1 N3 C16 C15 16.1(14) 3_766 . . .
C10 N3 C16 C11 -2.1(8) . . . .
Zn1 N3 C16 C11 -164.9(6) 3_766 . . .
C10 N4 C11' C12' -177.5(14) . . . .
C10 N4 C11' C16' 3.9(14) . . . .
C16' C11' C12' C13' 0.0 . . . .
N4 C11' C12' C13' -178(2) . . . .
C11' C12' C13' C14' 0.0 . . . .
C11' C12' C13' C17' -179(2) . . . .
C12' C13' C14' C15' 0.0 . . . .
C17' C13' C14' C15' 179(2) . . . .
C13' C14' C15' C16' 0.0 . . . .
C10 N3 C16' C15' 180.0(17) . . . .
Zn1 N3 C16' C15' 11(3) 3_766 . . .
C10 N3 C16' C11' 5.8(12) . . . .
Zn1 N3 C16' C11' -163.4(9) 3_766 . . .
C14' C15' C16' N3 -173(3) . . . .
C14' C15' C16' C11' 0.0 . . . .
C12' C11' C16' N3 175.5(18) . . . .
N4 C11' C16' N3 -5.8(13) . . . .
C12' C11' C16' C15' 0.0 . . . .
N4 C11' C16' C15' 179(2) . . . .
